data_7112515
loop_
_publ_author_name
'Shao, Jiaan'
'Yu, Wanwan'
'Shao, Zhanying'
'Yu, Yongping'

_publ_section_title
;
 A &quot;one-pot&quot; multicomponent approach to polysubstituted
 4-aminopyridines.
;
_journal_issue 22
_journal_name_full 'Chemical communications (Cambridge, England)'
_journal_page_first 2785
_journal_page_last 2787
_journal_paper_doi 10.1039/c2cc17850h
_journal_volume 48
_journal_year 2012
_chemical_formula_moiety 'C24 H17 Br N4, C H4 O'
_chemical_formula_sum 'C25 H21 Br N4 O'
_chemical_formula_weight 473.37
_chemical_name_systematic
;
?
;
_space_group_IT_number 14
_symmetry_cell_setting monoclinic
_symmetry_space_group_name_Hall '-P 2ybc'
_symmetry_space_group_name_H-M 'P 1 21/c 1'
_atom_sites_solution_hydrogens geom
_atom_sites_solution_primary direct
_atom_sites_solution_secondary difmap
_audit_creation_method SHELXL-97
_cell_angle_alpha 90.00
_cell_angle_beta 107.727(2)
_cell_angle_gamma 90.00
_cell_formula_units_Z 4
_cell_length_a 14.3833(8)
_cell_length_b 11.4881(6)
_cell_length_c 14.3173(8)
_cell_measurement_reflns_used 8519
_cell_measurement_temperature 296(1)
_cell_measurement_theta_max 27.4
_cell_measurement_theta_min 3.4
_cell_volume 2253.4(2)
_computing_cell_refinement 'PROCESS-AUTO (Rigaku,2006)'
_computing_data_collection 'PROCESS-AUTO (Rigaku,2006)'
_computing_data_reduction 'CrystalStructure (Rigaku,2007)'
_computing_molecular_graphics 'Ortep3 for windows (Farrugia,1997)'
_computing_publication_material 'WinGX (Farrugia, 1999)'
_computing_structure_refinement 'SHELXL-97 (Sheldrick, 2008)'
_computing_structure_solution 'SHELXS-97 (Sheldrick, 2008)'
_diffrn_ambient_temperature 296(1)
_diffrn_detector_area_resol_mean 10.00
_diffrn_measured_fraction_theta_full 0.992
_diffrn_measured_fraction_theta_max 0.992
_diffrn_measurement_device_type 'Rigaku RAXIS-RAPID/ZJUG'
_diffrn_measurement_method \w
_diffrn_radiation_monochromator graphite
_diffrn_radiation_source 'rolling anode'
_diffrn_radiation_type MoK\a
_diffrn_radiation_wavelength 0.71073
_diffrn_reflns_av_R_equivalents 0.0434
_diffrn_reflns_av_sigmaI/netI 0.0471
_diffrn_reflns_limit_h_max 17
_diffrn_reflns_limit_h_min -17
_diffrn_reflns_limit_k_max 13
_diffrn_reflns_limit_k_min -14
_diffrn_reflns_limit_l_max 17
_diffrn_reflns_limit_l_min -17
_diffrn_reflns_number 14146
_diffrn_reflns_theta_full 26.00
_diffrn_reflns_theta_max 26.00
_diffrn_reflns_theta_min 3.39
_exptl_absorpt_coefficient_mu 1.848
_exptl_absorpt_correction_T_max 0.7160
_exptl_absorpt_correction_T_min 0.4980
_exptl_absorpt_correction_type multi-scan
_exptl_absorpt_process_details 'Higashi, T. (1995)'
_exptl_crystal_colour colorless
_exptl_crystal_density_diffrn 1.395
_exptl_crystal_density_method 'not measured'
_exptl_crystal_description chunk
_exptl_crystal_F_000 968
_exptl_crystal_size_max 0.37
_exptl_crystal_size_mid 0.26
_exptl_crystal_size_min 0.18
_refine_diff_density_max 0.358
_refine_diff_density_min -0.582
_refine_diff_density_rms 0.092
_refine_ls_extinction_method none
_refine_ls_goodness_of_fit_ref 1.002
_refine_ls_hydrogen_treatment constr
_refine_ls_matrix_type full
_refine_ls_number_parameters 282
_refine_ls_number_reflns 4400
_refine_ls_number_restraints 0
_refine_ls_restrained_S_all 1.002
_refine_ls_R_factor_all 0.1029
_refine_ls_R_factor_gt 0.0436
_refine_ls_shift/su_max 0.005
_refine_ls_shift/su_mean 0.000
_refine_ls_structure_factor_coef Fsqd
_refine_ls_weighting_details 'calc w=1/[\s^2^(Fo^2^)+(0.0877P)^2^+1.9825P] where P=(Fo^2^+2Fc^2^)/3'
_refine_ls_weighting_scheme calc
_refine_ls_wR_factor_gt 0.1167
_refine_ls_wR_factor_ref 0.1741
_reflns_number_gt 2434
_reflns_number_total 4400
_reflns_threshold_expression >2sigma(I)
_cod_data_source_file c2cc17850h.txt
_cod_data_source_block 4h
_cod_database_code 7112515

loop_
_symmetry_equiv_pos_as_xyz
'x, y, z'
'-x, y+1/2, -z+1/2'
'-x, -y, -z'
'x, -y-1/2, z-1/2'

loop_
_atom_site_label
_atom_site_type_symbol
_atom_site_fract_x
_atom_site_fract_y
_atom_site_fract_z
_atom_site_U_iso_or_equiv
_atom_site_adp_type
_atom_site_occupancy
_atom_site_symmetry_multiplicity
_atom_site_calc_flag
_atom_site_refinement_flags
Br1 Br 0.86710(4) 0.94776(5) 0.45168(5) 0.0809(3) Uani 1 1 d .
N1 N 0.4317(2) 0.5908(3) 0.5955(2) 0.0430(8) Uani 1 1 d .
N2 N 0.6803(3) 0.5937(4) 0.6821(3) 0.0646(11) Uani 1 1 d .
N3 N 0.3878(3) 0.8123(3) 0.3548(3) 0.0538(10) Uani 1 1 d .
H3A H 0.4368 0.8473 0.3449 0.065 Uiso 1 1 calc R
H3B H 0.3299 0.8241 0.3159 0.065 Uiso 1 1 calc R
N4 N 0.2562(3) 0.5869(3) 0.6539(3) 0.0561(10) Uani 1 1 d .
C1 C 0.6030(3) 0.6167(4) 0.6352(3) 0.0464(10) Uani 1 1 d .
C2 C 0.5055(3) 0.6443(3) 0.5727(3) 0.0412(9) Uani 1 1 d .
C3 C 0.4965(3) 0.7189(3) 0.4956(3) 0.0389(9) Uani 1 1 d .
C4 C 0.4017(3) 0.7387(3) 0.4314(3) 0.0396(9) Uani 1 1 d .
C5 C 0.3219(3) 0.6816(3) 0.4510(3) 0.0401(9) Uani 1 1 d .
C6 C 0.3427(3) 0.6122(3) 0.5357(3) 0.0401(9) Uani 1 1 d .
C7 C 0.5842(3) 0.7778(3) 0.4823(3) 0.0389(9) Uani 1 1 d .
C8 C 0.6282(3) 0.8685(4) 0.5432(3) 0.0570(12) Uani 1 1 d .
H8 H 0.6008 0.8958 0.5900 0.068 Uiso 1 1 calc R
C9 C 0.7129(3) 0.9192(4) 0.5350(4) 0.0584(12) Uani 1 1 d .
H9 H 0.7432 0.9791 0.5770 0.070 Uiso 1 1 calc R
C10 C 0.7515(3) 0.8797(4) 0.4636(3) 0.0490(10) Uani 1 1 d .
C11 C 0.7083(3) 0.7913(4) 0.4011(3) 0.0542(11) Uani 1 1 d .
H11 H 0.7351 0.7656 0.3533 0.065 Uiso 1 1 calc R
C12 C 0.6236(3) 0.7406(4) 0.4103(3) 0.0497(10) Uani 1 1 d .
H12 H 0.5932 0.6813 0.3678 0.060 Uiso 1 1 calc R
C13 C 0.2208(3) 0.7041(4) 0.3877(3) 0.0425(9) Uani 1 1 d .
C14 C 0.1855(3) 0.6621(4) 0.2932(3) 0.0535(11) Uani 1 1 d .
H14 H 0.2264 0.6192 0.2669 0.064 Uiso 1 1 calc R
C15 C 0.0905(3) 0.6830(5) 0.2374(4) 0.0645(13) Uani 1 1 d .
H15 H 0.0678 0.6513 0.1748 0.077 Uiso 1 1 calc R
C16 C 0.0281(3) 0.7499(4) 0.2722(4) 0.0581(12) Uani 1 1 d .
C17 C 0.0639(3) 0.7923(5) 0.3649(4) 0.0662(14) Uani 1 1 d .
H17 H 0.0237 0.8376 0.3903 0.079 Uiso 1 1 calc R
C18 C 0.1580(3) 0.7698(4) 0.4222(3) 0.0543(11) Uani 1 1 d .
H18 H 0.1797 0.7996 0.4855 0.065 Uiso 1 1 calc R
C19 C -0.0748(4) 0.7743(6) 0.2113(4) 0.0894(19) Uani 1 1 d .
H19A H -0.0893 0.7316 0.1509 0.134 Uiso 1 1 calc R
H19B H -0.0823 0.8561 0.1973 0.134 Uiso 1 1 calc R
H19C H -0.1187 0.7510 0.2466 0.134 Uiso 1 1 calc R
C20 C 0.2608(3) 0.5572(4) 0.5646(3) 0.0428(9) Uani 1 1 d .
C21 C 0.1950(3) 0.4812(4) 0.5039(3) 0.0527(11) Uani 1 1 d .
H21 H 0.2013 0.4611 0.4432 0.063 Uiso 1 1 calc R
C22 C 0.1201(3) 0.4355(4) 0.5337(4) 0.0650(14) Uani 1 1 d .
H22 H 0.0746 0.3851 0.4935 0.078 Uiso 1 1 calc R
C23 C 0.1146(4) 0.4665(4) 0.6246(4) 0.0639(13) Uani 1 1 d .
H23 H 0.0654 0.4368 0.6474 0.077 Uiso 1 1 calc R
C24 C 0.1821(4) 0.5415(5) 0.6810(4) 0.0654(14) Uani 1 1 d .
H24 H 0.1767 0.5624 0.7419 0.079 Uiso 1 1 calc R
O1 O 0.4804(3) 0.4846(3) 0.7900(3) 0.0768(11) Uani 1 1 d .
H1 H 0.4489 0.5190 0.7400 0.115 Uiso 1 1 d R
C25 C 0.5630(4) 0.4159(5) 0.8126(4) 0.0690(14) Uani 1 1 d .
H25A H 0.5995 0.4328 0.7682 0.103 Uiso 1 1 calc R
H25B H 0.5444 0.3354 0.8069 0.103 Uiso 1 1 calc R
H25C H 0.6026 0.4318 0.8786 0.103 Uiso 1 1 calc R

loop_
_atom_site_aniso_label
_atom_site_aniso_U_11
_atom_site_aniso_U_22
_atom_site_aniso_U_33
_atom_site_aniso_U_23
_atom_site_aniso_U_13
_atom_site_aniso_U_12
Br1 0.0544(4) 0.0891(4) 0.1156(5) -0.0148(3) 0.0504(3) -0.0206(3)
N1 0.0333(18) 0.0491(19) 0.0464(19) 0.0042(16) 0.0119(15) -0.0021(15)
N2 0.042(2) 0.085(3) 0.063(3) 0.011(2) 0.012(2) 0.004(2)
N3 0.0372(19) 0.068(2) 0.053(2) 0.0175(19) 0.0082(16) 0.0003(17)
N4 0.048(2) 0.071(3) 0.053(2) -0.0027(19) 0.0191(18) -0.0135(18)
C1 0.032(2) 0.062(3) 0.045(2) 0.003(2) 0.0105(19) 0.0023(19)
C2 0.032(2) 0.047(2) 0.045(2) 0.0017(19) 0.0106(17) 0.0025(17)
C3 0.033(2) 0.043(2) 0.040(2) -0.0002(18) 0.0102(17) 0.0010(17)
C4 0.038(2) 0.042(2) 0.039(2) -0.0006(18) 0.0118(17) 0.0002(17)
C5 0.032(2) 0.047(2) 0.041(2) -0.0005(19) 0.0107(17) 0.0015(17)
C6 0.032(2) 0.043(2) 0.045(2) -0.0034(19) 0.0122(18) -0.0015(17)
C7 0.0277(19) 0.047(2) 0.039(2) 0.0008(19) 0.0068(16) -0.0007(17)
C8 0.051(3) 0.063(3) 0.067(3) -0.012(2) 0.034(2) -0.010(2)
C9 0.046(3) 0.069(3) 0.066(3) -0.025(2) 0.025(2) -0.016(2)
C10 0.034(2) 0.056(3) 0.058(3) 0.001(2) 0.015(2) -0.0041(19)
C11 0.051(3) 0.062(3) 0.060(3) -0.001(2) 0.033(2) 0.001(2)
C12 0.043(2) 0.052(2) 0.059(3) -0.011(2) 0.024(2) -0.007(2)
C13 0.032(2) 0.047(2) 0.046(2) 0.0027(19) 0.0093(18) -0.0015(17)
C14 0.040(2) 0.066(3) 0.051(3) -0.006(2) 0.007(2) 0.011(2)
C15 0.045(3) 0.083(4) 0.056(3) -0.004(3) 0.002(2) 0.003(2)
C16 0.035(2) 0.073(3) 0.062(3) 0.013(3) 0.009(2) 0.000(2)
C17 0.042(3) 0.087(4) 0.075(3) 0.003(3) 0.025(2) 0.018(2)
C18 0.039(2) 0.074(3) 0.048(2) -0.008(2) 0.010(2) 0.006(2)
C19 0.041(3) 0.132(6) 0.086(4) 0.027(4) 0.005(3) 0.019(3)
C20 0.034(2) 0.050(2) 0.046(2) 0.003(2) 0.0143(18) -0.0020(18)
C21 0.047(3) 0.058(3) 0.056(3) -0.008(2) 0.018(2) -0.012(2)
C22 0.048(3) 0.063(3) 0.085(4) -0.006(3) 0.020(3) -0.015(2)
C23 0.049(3) 0.077(3) 0.073(3) 0.006(3) 0.028(3) -0.016(2)
C24 0.058(3) 0.086(4) 0.058(3) -0.001(3) 0.027(2) -0.014(3)
O1 0.090(3) 0.087(3) 0.062(2) 0.0117(19) 0.037(2) 0.029(2)
C25 0.066(3) 0.075(3) 0.066(3) 0.005(3) 0.020(3) 0.000(3)

loop_
_atom_type_symbol
_atom_type_description
_atom_type_scat_dispersion_real
_atom_type_scat_dispersion_imag
_atom_type_scat_source
C C 0.0033 0.0016 'International Tables Vol C Tables 4.2.6.8 and 6.1.1.4'
H H 0.0000 0.0000 'International Tables Vol C Tables 4.2.6.8 and 6.1.1.4'
N N 0.0061 0.0033 'International Tables Vol C Tables 4.2.6.8 and 6.1.1.4'
O O 0.0106 0.0060 'International Tables Vol C Tables 4.2.6.8 and 6.1.1.4'
Br Br -0.2901 2.4595 'International Tables Vol C Tables 4.2.6.8 and 6.1.1.4'

loop_
_geom_angle_atom_site_label_1
_geom_angle_atom_site_label_2
_geom_angle_atom_site_label_3
_geom_angle
C6 N1 C2 115.8(3)
C4 N3 H3A 120.0
C4 N3 H3B 120.0
H3A N3 H3B 120.0
C20 N4 C24 116.7(4)
N2 C1 C2 178.1(5)
N1 C2 C3 126.2(3)
N1 C2 C1 115.8(3)
C3 C2 C1 118.0(4)
C2 C3 C4 117.4(4)
C2 C3 C7 120.6(3)
C4 C3 C7 122.0(3)
N3 C4 C3 120.3(4)
N3 C4 C5 121.3(4)
C3 C4 C5 118.3(3)
C6 C5 C4 117.4(3)
C6 C5 C13 122.5(3)
C4 C5 C13 120.0(3)
N1 C6 C5 124.8(4)
N1 C6 C20 115.3(3)
C5 C6 C20 119.9(3)
C8 C7 C12 119.2(4)
C8 C7 C3 120.3(4)
C12 C7 C3 120.5(4)
C7 C8 C9 120.6(4)
C7 C8 H8 119.7
C9 C8 H8 119.7
C10 C9 C8 119.1(4)
C10 C9 H9 120.5
C8 C9 H9 120.5
C11 C10 C9 121.5(4)
C11 C10 Br1 118.9(3)
C9 C10 Br1 119.6(3)
C10 C11 C12 118.9(4)
C10 C11 H11 120.5
C12 C11 H11 120.5
C7 C12 C11 120.6(4)
C7 C12 H12 119.7
C11 C12 H12 119.7
C18 C13 C14 117.2(4)
C18 C13 C5 120.3(4)
C14 C13 C5 122.5(4)
C15 C14 C13 120.7(4)
C15 C14 H14 119.6
C13 C14 H14 119.6
C14 C15 C16 121.7(5)
C14 C15 H15 119.1
C16 C15 H15 119.1
C17 C16 C15 117.1(4)
C17 C16 C19 120.9(5)
C15 C16 C19 121.9(5)
C16 C17 C18 121.7(4)
C16 C17 H17 119.2
C18 C17 H17 119.2
C13 C18 C17 121.5(4)
C13 C18 H18 119.2
C17 C18 H18 119.2
C16 C19 H19A 109.5
C16 C19 H19B 109.5
H19A C19 H19B 109.5
C16 C19 H19C 109.5
H19A C19 H19C 109.5
H19B C19 H19C 109.5
N4 C20 C21 122.4(4)
N4 C20 C6 115.2(4)
C21 C20 C6 122.4(4)
C22 C21 C20 119.8(4)
C22 C21 H21 120.1
C20 C21 H21 120.1
C23 C22 C21 118.0(5)
C23 C22 H22 121.0
C21 C22 H22 121.0
C24 C23 C22 119.2(4)
C24 C23 H23 120.4
C22 C23 H23 120.4
N4 C24 C23 123.9(5)
N4 C24 H24 118.0
C23 C24 H24 118.0
C25 O1 H1 133.3
O1 C25 H25A 109.5
O1 C25 H25B 109.5
H25A C25 H25B 109.5
O1 C25 H25C 109.5
H25A C25 H25C 109.5
H25B C25 H25C 109.5

loop_
_geom_bond_atom_site_label_1
_geom_bond_atom_site_label_2
_geom_bond_distance
Br1 C10 1.891(4)
N1 C6 1.329(5)
N1 C2 1.350(5)
N2 C1 1.142(5)
N3 C4 1.351(5)
N3 H3A 0.8600
N3 H3B 0.8600
N4 C20 1.344(5)
N4 C24 1.345(6)
C1 C2 1.450(5)
C2 C3 1.372(5)
C3 C4 1.411(5)
C3 C7 1.494(5)
C4 C5 1.422(5)
C5 C6 1.405(5)
C5 C13 1.484(5)
C6 C20 1.502(5)
C7 C8 1.382(6)
C7 C12 1.387(5)
C8 C9 1.387(6)
C8 H8 0.9300
C9 C10 1.380(6)
C9 H9 0.9300
C10 C11 1.371(6)
C11 C12 1.392(6)
C11 H11 0.9300
C12 H12 0.9300
C13 C18 1.378(6)
C13 C14 1.379(6)
C14 C15 1.377(6)
C14 H14 0.9300
C15 C16 1.384(7)
C15 H15 0.9300
C16 C17 1.360(7)
C16 C19 1.498(7)
C17 C18 1.377(6)
C17 H17 0.9300
C18 H18 0.9300
C19 H19A 0.9600
C19 H19B 0.9600
C19 H19C 0.9600
C20 C21 1.382(6)
C21 C22 1.378(6)
C21 H21 0.9300
C22 C23 1.375(7)
C22 H22 0.9300
C23 C24 1.363(7)
C23 H23 0.9300
C24 H24 0.9300
O1 C25 1.381(6)
O1 H1 0.8213
C25 H25A 0.9600
C25 H25B 0.9600
C25 H25C 0.9600

loop_
_geom_hbond_atom_site_label_D
_geom_hbond_atom_site_label_H
_geom_hbond_atom_site_label_A
_geom_hbond_distance_DH
_geom_hbond_distance_HA
_geom_hbond_distance_DA
_geom_hbond_angle_DHA
_geom_hbond_site_symmetry_A
O1 H1 N1 0.82 2.17 2.923(5) 152 .
N3 H3A O1 0.86 2.24 2.972(5) 142 4_575
N3 H3B N4 0.86 2.46 3.144(5) 137 4_575

loop_
_geom_torsion_atom_site_label_1
_geom_torsion_atom_site_label_2
_geom_torsion_atom_site_label_3
_geom_torsion_atom_site_label_4
_geom_torsion
C6 N1 C2 C3 1.1(6)
C6 N1 C2 C1 -177.1(4)
N1 C2 C3 C4 -2.5(6)
C1 C2 C3 C4 175.7(4)
N1 C2 C3 C7 176.3(4)
C1 C2 C3 C7 -5.5(6)
C2 C3 C4 N3 179.1(4)
C7 C3 C4 N3 0.3(6)
C2 C3 C4 C5 0.6(6)
C7 C3 C4 C5 -178.2(3)
N3 C4 C5 C6 -176.2(4)
C3 C4 C5 C6 2.3(6)
N3 C4 C5 C13 -1.1(6)
C3 C4 C5 C13 177.4(4)
C2 N1 C6 C5 2.3(6)
C2 N1 C6 C20 -177.0(3)
C4 C5 C6 N1 -4.0(6)
C13 C5 C6 N1 -179.0(4)
C4 C5 C6 C20 175.3(4)
C13 C5 C6 C20 0.3(6)
C2 C3 C7 C8 -73.9(5)
C4 C3 C7 C8 104.9(5)
C2 C3 C7 C12 104.8(5)
C4 C3 C7 C12 -76.5(5)
C12 C7 C8 C9 -2.4(7)
C3 C7 C8 C9 176.3(4)
C7 C8 C9 C10 1.5(7)
C8 C9 C10 C11 -0.2(7)
C8 C9 C10 Br1 -179.9(4)
C9 C10 C11 C12 -0.1(7)
Br1 C10 C11 C12 179.5(3)
C8 C7 C12 C11 2.0(6)
C3 C7 C12 C11 -176.6(4)
C10 C11 C12 C7 -0.8(7)
C6 C5 C13 C18 67.5(6)
C4 C5 C13 C18 -107.3(5)
C6 C5 C13 C14 -113.0(5)
C4 C5 C13 C14 72.2(5)
C18 C13 C14 C15 -1.7(7)
C5 C13 C14 C15 178.7(4)
C13 C14 C15 C16 2.4(8)
C14 C15 C16 C17 -1.4(8)
C14 C15 C16 C19 179.1(5)
C15 C16 C17 C18 -0.1(8)
C19 C16 C17 C18 179.4(5)
C14 C13 C18 C17 0.2(7)
C5 C13 C18 C17 179.8(4)
C16 C17 C18 C13 0.7(8)
C24 N4 C20 C21 -1.8(6)
C24 N4 C20 C6 178.4(4)
N1 C6 C20 N4 58.2(5)
C5 C6 C20 N4 -121.1(4)
N1 C6 C20 C21 -121.6(4)
C5 C6 C20 C21 59.1(6)
N4 C20 C21 C22 1.6(7)
C6 C20 C21 C22 -178.6(4)
C20 C21 C22 C23 -0.9(7)
C21 C22 C23 C24 0.6(8)
C20 N4 C24 C23 1.5(7)
C22 C23 C24 N4 -0.9(8)
